data_7115543
loop_
_publ_author_name
'Etienne Pair'
'Christophe Berini'
'Romain Noel'
'Morgane Sanselme'
'Vincent Levacher'
'Jean-Francois Briere'

_publ_section_title
;
 Organocatalysed multicomponent synthesis of pyrazolidinones: Meldrum's
 acid approach
;
_journal_name_full Chem.Commun.
_journal_page_first 10218
_journal_paper_doi 10.1039/C4cc04852k
_journal_volume 50
_journal_year 2014
_chemical_absolute_configuration unk
_chemical_compound_source 'synthesis as described'
_chemical_formula_moiety 'C14 H16 N2 O2'
_chemical_formula_sum 'C14 H16 N2 O2'
_chemical_formula_weight 244.29
_space_group_IT_number 4
_symmetry_cell_setting monoclinic
_symmetry_Int_Tables_number 4
_symmetry_space_group_name_Hall 'P 2yb'
_symmetry_space_group_name_H-M 'P 1 21 1'
_atom_sites_solution_hydrogens geom
_atom_sites_solution_primary direct
_atom_sites_solution_secondary difmap
_audit_conform_dict_location ftp://ftp.iucr.org/pub/cif_core.dic
_audit_conform_dict_name cif_core.dic
_audit_conform_dict_version 2.4
_audit_creation_date 2014-03-14T13:18:07-00:00
_audit_creation_method 'WinGX routine CIF_UPDATE'
_cell_angle_alpha 90
_cell_angle_beta 103.442(2)
_cell_angle_gamma 90
_cell_formula_units_Z 2
_cell_length_a 5.8127(7)
_cell_length_b 9.5156(12)
_cell_length_c 11.5873(14)
_cell_measurement_reflns_used 0
_cell_measurement_temperature 293(2)
_cell_measurement_theta_max 0
_cell_measurement_theta_min 0
_cell_measurement_wavelength 0.71073
_cell_volume 623.35(13)
_computing_cell_refinement SMART
_computing_data_collection 'SMART APEX'
_computing_data_reduction SAINT
_computing_molecular_graphics 'Ortep-3 for Windows (Farrugia, 1997)'
_computing_publication_material 'WinGX publication routines (Farrugia, 1999)'
_computing_structure_refinement 'SHELXL-97 (Sheldrick, 2008)'
_computing_structure_solution SHELXS97
_diffrn_ambient_temperature 293(2)
_diffrn_measured_fraction_theta_full 0.997
_diffrn_measured_fraction_theta_max 0.997
_diffrn_measurement_device_type 'SMART APEX'
_diffrn_measurement_method 'theta scans'
_diffrn_radiation_monochromator graphite
_diffrn_radiation_probe x-ray
_diffrn_radiation_source 'X-Ray, Mo'
_diffrn_radiation_type MoK\a
_diffrn_radiation_wavelength 0.71073
_diffrn_reflns_av_R_equivalents 0.021
_diffrn_reflns_av_unetI/netI 0.0262
_diffrn_reflns_limit_h_max 7
_diffrn_reflns_limit_h_min -7
_diffrn_reflns_limit_k_max 11
_diffrn_reflns_limit_k_min -11
_diffrn_reflns_limit_l_max 14
_diffrn_reflns_limit_l_min -14
_diffrn_reflns_number 4975
_diffrn_reflns_theta_full 26.37
_diffrn_reflns_theta_max 26.37
_diffrn_reflns_theta_min 1.81
_exptl_absorpt_coefficient_mu 0.088
_exptl_absorpt_correction_type none
_exptl_crystal_colour colourless
_exptl_crystal_density_diffrn 1.302
_exptl_crystal_density_method 'not measured'
_exptl_crystal_description prism
_exptl_crystal_F_000 260
_exptl_crystal_size_max 0
_exptl_crystal_size_mid 0
_exptl_crystal_size_min 0
_refine_diff_density_max 0.121
_refine_diff_density_min -0.141
_refine_diff_density_rms 0.033
_refine_ls_abs_structure_details 'Flack H D (1983), Acta Cryst. A39, 876-881'
_refine_ls_abs_structure_Flack -0.7(12)
_refine_ls_extinction_method none
_refine_ls_goodness_of_fit_ref 1.055
_refine_ls_hydrogen_treatment constr
_refine_ls_matrix_type full
_refine_ls_number_parameters 165
_refine_ls_number_reflns 2514
_refine_ls_number_restraints 1
_refine_ls_restrained_S_all 1.055
_refine_ls_R_factor_all 0.0374
_refine_ls_R_factor_gt 0.0347
_refine_ls_shift/su_max 0
_refine_ls_shift/su_mean 0
_refine_ls_structure_factor_coef Fsqd
_refine_ls_weighting_details 'calc w=1/[\s^2^(Fo^2^)+(0.0589P)^2^+0.0316P] where P=(Fo^2^+2Fc^2^)/3'
_refine_ls_weighting_scheme calc
_refine_ls_wR_factor_gt 0.0921
_refine_ls_wR_factor_ref 0.0946
_reflns_number_gt 2321
_reflns_number_total 2514
_reflns_threshold_expression >2\s(I)
_cod_data_source_file c4cc04852k2.cif
_cod_data_source_block cb745
_cod_original_sg_symbol_H-M 'P 21'
_cod_database_code 7115543

loop_
_symmetry_equiv_pos_as_xyz
'x, y, z'
'-x, y+1/2, -z'

loop_
_atom_site_label
_atom_site_type_symbol
_atom_site_fract_x
_atom_site_fract_y
_atom_site_fract_z
_atom_site_U_iso_or_equiv
_atom_site_adp_type
_atom_site_occupancy
_atom_site_symmetry_multiplicity
_atom_site_calc_flag
_atom_site_refinement_flags
C1 C 0.8503(3) 0.22567(17) 1.10490(13) 0.0470(3) Uani 1 1 d .
H1 H 0.7025 0.2065 1.0561 0.056 Uiso 1 1 calc R
C2 C 0.9092(3) 0.1708(2) 1.21872(14) 0.0551(4) Uani 1 1 d .
H2 H 0.801 0.1158 1.2463 0.066 Uiso 1 1 calc R
C3 C 1.1271(3) 0.1978(2) 1.29038(14) 0.0588(5) Uani 1 1 d .
H3 H 1.1674 0.16 1.3665 0.071 Uiso 1 1 calc R
C4 C 1.2870(3) 0.2803(2) 1.25077(14) 0.0580(5) Uani 1 1 d .
H4 H 1.4352 0.298 1.2998 0.07 Uiso 1 1 calc R
C5 C 1.2271(3) 0.33718(19) 1.13766(14) 0.0500(4) Uani 1 1 d .
H5 H 1.334 0.3949 1.1116 0.06 Uiso 1 1 calc R
C6 C 1.0087(2) 0.30856(15) 1.06298(12) 0.0401(3) Uani 1 1 d .
C7 C 0.9512(3) 0.36675(17) 0.93826(13) 0.0438(3) Uani 1 1 d .
H7 H 1.0664 0.4402 0.9329 0.053 Uiso 1 1 calc R
C8 C 0.7012(3) 0.42668(18) 0.89274(13) 0.0478(4) Uani 1 1 d .
H8A H 0.5945 0.3898 0.9384 0.057 Uiso 1 1 calc R
H8B H 0.7031 0.5284 0.8985 0.057 Uiso 1 1 calc R
C9 C 0.6248(3) 0.38076(17) 0.76452(13) 0.0443(3) Uani 1 1 d .
C10 C 0.8285(2) 0.21306(19) 0.64252(12) 0.0455(4) Uani 1 1 d .
C11 C 1.0462(3) 0.1246(2) 0.70023(15) 0.0538(4) Uani 1 1 d .
H11A H 1.0034 0.0262 0.7018 0.065 Uiso 1 1 calc R
H11B H 1.1679 0.1338 0.6559 0.065 Uiso 1 1 calc R
C12 C 1.1346(2) 0.17962(17) 0.82509(12) 0.0429(3) Uani 1 1 d .
C13 C 0.8858(4) 0.3262(2) 0.56095(17) 0.0684(5) Uani 1 1 d .
H13A H 0.7517 0.3871 0.5361 0.103 Uiso 1 1 calc R
H13B H 0.9228 0.283 0.4926 0.103 Uiso 1 1 calc R
H13C H 1.0192 0.38 0.6026 0.103 Uiso 1 1 calc R
C14 C 0.6198(3) 0.1250(2) 0.58121(19) 0.0687(6) Uani 1 1 d .
H14A H 0.5798 0.0602 0.637 0.103 Uiso 1 1 calc R
H14B H 0.6597 0.0737 0.5172 0.103 Uiso 1 1 calc R
H14C H 0.487 0.185 0.5504 0.103 Uiso 1 1 calc R
N1 N 0.7766(2) 0.28140(17) 0.74797(10) 0.0524(4) Uani 1 1 d .
N2 N 0.9596(2) 0.25840(16) 0.84870(10) 0.0475(3) Uani 1 1 d .
O1 O 0.4554(2) 0.42200(15) 0.68976(10) 0.0605(3) Uani 1 1 d .
O2 O 1.3227(2) 0.15581(15) 0.89321(11) 0.0595(3) Uani 1 1 d .

loop_
_atom_site_aniso_label
_atom_site_aniso_U_11
_atom_site_aniso_U_22
_atom_site_aniso_U_33
_atom_site_aniso_U_23
_atom_site_aniso_U_13
_atom_site_aniso_U_12
C1 0.0463(8) 0.0510(8) 0.0422(7) 0.0012(7) 0.0073(6) 0.0009(7)
C2 0.0642(10) 0.0592(10) 0.0450(8) 0.0080(7) 0.0190(7) 0.0106(8)
C3 0.0751(11) 0.0669(11) 0.0322(7) 0.0030(7) 0.0079(7) 0.0216(10)
C4 0.0564(9) 0.0688(11) 0.0398(8) -0.0119(8) -0.0067(7) 0.0106(8)
C5 0.0468(8) 0.0588(10) 0.0419(8) -0.0090(7) 0.0051(6) 0.0000(7)
C6 0.0434(7) 0.0434(7) 0.0307(6) -0.0034(5) 0.0029(5) 0.0031(6)
C7 0.0475(8) 0.0480(8) 0.0342(7) 0.0009(6) 0.0061(6) -0.0054(7)
C8 0.0574(9) 0.0480(8) 0.0363(7) 0.0011(6) 0.0077(7) 0.0101(7)
C9 0.0393(7) 0.0532(8) 0.0399(7) 0.0026(6) 0.0084(6) 0.0045(6)
C10 0.0406(7) 0.0629(10) 0.0332(7) -0.0053(7) 0.0089(6) 0.0012(7)
C11 0.0427(9) 0.0729(11) 0.0467(9) -0.0064(8) 0.0121(7) 0.0078(8)
C12 0.0359(7) 0.0523(8) 0.0404(7) 0.0060(7) 0.0086(6) 0.0018(6)
C13 0.0712(11) 0.0839(13) 0.0561(10) 0.0076(10) 0.0271(9) 0.0041(11)
C14 0.0527(11) 0.0793(14) 0.0690(12) -0.0188(10) 0.0038(9) -0.0055(9)
N1 0.0412(6) 0.0820(10) 0.0309(6) -0.0068(6) 0.0024(5) 0.0148(7)
N2 0.0408(7) 0.0697(9) 0.0289(6) -0.0011(6) 0.0019(5) 0.0099(6)
O1 0.0504(6) 0.0787(8) 0.0467(6) 0.0017(6) -0.0002(5) 0.0182(6)
O2 0.0433(6) 0.0753(8) 0.0544(7) 0.0054(6) 0.0005(5) 0.0112(6)

loop_
_atom_type_symbol
_atom_type_description
_atom_type_scat_dispersion_real
_atom_type_scat_dispersion_imag
_atom_type_scat_source
C C 0.0033 0.0016 'International Tables Vol C Tables 4.2.6.8 and 6.1.1.4'
H H 0 0 'International Tables Vol C Tables 4.2.6.8 and 6.1.1.4'
N N 0.0061 0.0033 'International Tables Vol C Tables 4.2.6.8 and 6.1.1.4'
O O 0.0106 0.006 'International Tables Vol C Tables 4.2.6.8 and 6.1.1.4'

loop_
_geom_angle_atom_site_label_1
_geom_angle_atom_site_label_2
_geom_angle_atom_site_label_3
_geom_angle
C6 C1 C2 120.79(15)
C6 C1 H1 119.6
C2 C1 H1 119.6
C3 C2 C1 119.75(17)
C3 C2 H2 120.1
C1 C2 H2 120.1
C2 C3 C4 120.47(16)
C2 C3 H3 119.8
C4 C3 H3 119.8
C3 C4 C5 119.88(16)
C3 C4 H4 120.1
C5 C4 H4 120.1
C4 C5 C6 120.39(17)
C4 C5 H5 119.8
C6 C5 H5 119.8
C1 C6 C5 118.70(14)
C1 C6 C7 121.84(13)
C5 C6 C7 119.45(14)
N2 C7 C6 112.43(12)
N2 C7 C8 101.66(11)
C6 C7 C8 116.49(13)
N2 C7 H7 108.6
C6 C7 H7 108.6
C8 C7 H7 108.6
C9 C8 C7 105.56(13)
C9 C8 H8A 110.6
C7 C8 H8A 110.6
C9 C8 H8B 110.6
C7 C8 H8B 110.6
H8A C8 H8B 108.8
O1 C9 N1 125.34(14)
O1 C9 C8 127.64(15)
N1 C9 C8 106.99(13)
N1 C10 C14 109.74(14)
N1 C10 C13 108.61(15)
C14 C10 C13 111.67(15)
N1 C10 C11 100.78(11)
C14 C10 C11 113.01(15)
C13 C10 C11 112.39(14)
C12 C11 C10 106.80(13)
C12 C11 H11A 110.4
C10 C11 H11A 110.4
C12 C11 H11B 110.4
C10 C11 H11B 110.4
H11A C11 H11B 108.6
O2 C12 N2 125.70(14)
O2 C12 C11 127.81(14)
N2 C12 C11 106.47(12)
C10 C13 H13A 109.5
C10 C13 H13B 109.5
H13A C13 H13B 109.5
C10 C13 H13C 109.5
H13A C13 H13C 109.5
H13B C13 H13C 109.5
C10 C14 H14A 109.5
C10 C14 H14B 109.5
H14A C14 H14B 109.5
C10 C14 H14C 109.5
H14A C14 H14C 109.5
H14B C14 H14C 109.5
C9 N1 N2 112.92(12)
C9 N1 C10 134.34(13)
N2 N1 C10 111.03(11)
C12 N2 N1 112.46(11)
C12 N2 C7 133.35(13)
N1 N2 C7 109.53(12)

loop_
_geom_bond_atom_site_label_1
_geom_bond_atom_site_label_2
_geom_bond_distance
C1 C6 1.383(2)
C1 C2 1.385(2)
C1 H1 0.93
C2 C3 1.368(3)
C2 H2 0.93
C3 C4 1.375(3)
C3 H3 0.93
C4 C5 1.385(2)
C4 H4 0.93
C5 C6 1.387(2)
C5 H5 0.93
C6 C7 1.5107(18)
C7 N2 1.472(2)
C7 C8 1.536(2)
C7 H7 0.98
C8 C9 1.513(2)
C8 H8A 0.97
C8 H8B 0.97
C9 O1 1.2156(18)
C9 N1 1.337(2)
C10 N1 1.4759(18)
C10 C14 1.509(2)
C10 C13 1.520(3)
C10 C11 1.537(2)
C11 C12 1.512(2)
C11 H11A 0.97
C11 H11B 0.97
C12 O2 1.2121(17)
C12 N2 1.3416(19)
C13 H13A 0.96
C13 H13B 0.96
C13 H13C 0.96
C14 H14A 0.96
C14 H14B 0.96
C14 H14C 0.96
N1 N2 1.4017(15)

loop_
_geom_torsion_atom_site_label_1
_geom_torsion_atom_site_label_2
_geom_torsion_atom_site_label_3
_geom_torsion_atom_site_label_4
_geom_torsion
C6 C1 C2 C3 -0.5(3)
C1 C2 C3 C4 0.8(3)
C2 C3 C4 C5 0.3(3)
C3 C4 C5 C6 -1.6(3)
C2 C1 C6 C5 -0.7(2)
C2 C1 C6 C7 178.47(15)
C4 C5 C6 C1 1.8(2)
C4 C5 C6 C7 -177.46(15)
C1 C6 C7 N2 -73.80(18)
C5 C6 C7 N2 105.41(15)
C1 C6 C7 C8 42.9(2)
C5 C6 C7 C8 -137.85(15)
N2 C7 C8 C9 -17.72(16)
C6 C7 C8 C9 -140.27(13)
C7 C8 C9 O1 -167.94(16)
C7 C8 C9 N1 13.73(18)
N1 C10 C11 C12 -14.73(17)
C14 C10 C11 C12 -131.76(16)
C13 C10 C11 C12 100.73(17)
C10 C11 C12 O2 -166.45(15)
C10 C11 C12 N2 15.34(18)
O1 C9 N1 N2 178.05(16)
C8 C9 N1 N2 -3.58(18)
O1 C9 N1 C10 14.7(3)
C8 C9 N1 C10 -166.94(17)
C14 C10 N1 C9 -67.2(2)
C13 C10 N1 C9 55.1(2)
C11 C10 N1 C9 173.38(18)
C14 C10 N1 N2 129.21(16)
C13 C10 N1 N2 -108.45(16)
C11 C10 N1 N2 9.80(18)
O2 C12 N2 N1 172.37(16)
C11 C12 N2 N1 -9.37(19)
O2 C12 N2 C7 19.8(3)
C11 C12 N2 C7 -161.95(16)
C9 N1 N2 C12 -167.87(14)
C10 N1 N2 C12 -0.55(19)
C9 N1 N2 C7 -8.69(18)
C10 N1 N2 C7 158.64(13)
C6 C7 N2 C12 -65.3(2)
C8 C7 N2 C12 169.44(16)
C6 C7 N2 N1 141.58(13)
C8 C7 N2 N1 16.28(15)
